data_4101359
loop_
_publ_author_name
'Lin, Qisheng'
'Corbett, John D'

_publ_section_title
;
 The 1/1 and 2/1 approximants in the Sc-Mg-Zn quasicrystal system:
 triacontahedral clusters as fundamental building blocks.
;
_journal_issue 40
_journal_name_full 'Journal of the American Chemical Society'
_journal_page_first 13268
_journal_page_last 13273
_journal_paper_doi 10.1021/ja063897u
_journal_volume 128
_journal_year 2006
_chemical_formula_sum 'Mg0.18 Sc3 Zn17.73'
_chemical_formula_weight 1298.08
_chemical_name_systematic
;
 ?
;
_space_group_IT_number 204
_symmetry_space_group_name_Hall '-I 2 2 3'
_symmetry_space_group_name_H-M 'I m -3'
_atom_sites_solution_hydrogens geom
_atom_sites_solution_primary direct
_atom_sites_solution_secondary difmap
_audit_creation_method SHELXL-97
_cell_angle_alpha 90.00
_cell_angle_beta 90.00
_cell_angle_gamma 90.00
_cell_formula_units_Z 8
_cell_length_a 13.8629(16)
_cell_length_b 13.8629(16)
_cell_length_c 13.8629(16)
_cell_measurement_temperature 293(2)
_cell_volume 2664.2(5)
_computing_structure_refinement 'SHELXL-97 (Sheldrick, 1997)'
_diffrn_ambient_temperature 293(2)
_diffrn_measured_fraction_theta_full 0.989
_diffrn_measured_fraction_theta_max 0.989
_diffrn_radiation_monochromator graphite
_diffrn_radiation_source 'fine-focus sealed tube'
_diffrn_radiation_type MoK\a
_diffrn_radiation_wavelength 0.71073
_diffrn_reflns_av_R_equivalents 0.0475
_diffrn_reflns_av_sigmaI/netI 0.0242
_diffrn_reflns_limit_h_max 18
_diffrn_reflns_limit_h_min -14
_diffrn_reflns_limit_k_max 16
_diffrn_reflns_limit_k_min -17
_diffrn_reflns_limit_l_max 18
_diffrn_reflns_limit_l_min -17
_diffrn_reflns_number 8391
_diffrn_reflns_theta_full 28.21
_diffrn_reflns_theta_max 28.21
_diffrn_reflns_theta_min 2.08
_exptl_absorpt_coefficient_mu 32.606
_exptl_crystal_density_diffrn 6.473
_exptl_crystal_density_method 'not measured'
_exptl_crystal_F_000 4776
_refine_diff_density_max 3.153
_refine_diff_density_min -1.363
_refine_diff_density_rms 0.181
_refine_ls_extinction_method none
_refine_ls_goodness_of_fit_ref 1.056
_refine_ls_hydrogen_treatment mixed
_refine_ls_matrix_type full
_refine_ls_number_parameters 47
_refine_ls_number_reflns 613
_refine_ls_number_restraints 0
_refine_ls_restrained_S_all 1.056
_refine_ls_R_factor_all 0.0320
_refine_ls_R_factor_gt 0.0264
_refine_ls_shift/su_max 0.000
_refine_ls_shift/su_mean 0.000
_refine_ls_structure_factor_coef Fsqd
_refine_ls_weighting_details 'calc w=1/[\s^2^(Fo^2^)+(0.0185P)^2^+53.1413P] where P=(Fo^2^+2Fc^2^)/3'
_refine_ls_weighting_scheme calc
_refine_ls_wR_factor_gt 0.0564
_refine_ls_wR_factor_ref 0.0580
_reflns_number_gt 549
_reflns_number_total 613
_reflns_threshold_expression >2sigma(I)
_cod_data_source_file ja063897usi20060613_121704.cif
_cod_data_source_block 1/1_AC_Sc3Mg0.18(1)Zn17.73(3)
_cod_database_code 4101359

loop_
_symmetry_equiv_pos_as_xyz
'x, y, z'
'-x, -y, z'
'-x, y, -z'
'x, -y, -z'
'z, x, y'
'z, -x, -y'
'-z, -x, y'
'-z, x, -y'
'y, z, x'
'-y, z, -x'
'y, -z, -x'
'-y, -z, x'
'x+1/2, y+1/2, z+1/2'
'-x+1/2, -y+1/2, z+1/2'
'-x+1/2, y+1/2, -z+1/2'
'x+1/2, -y+1/2, -z+1/2'
'z+1/2, x+1/2, y+1/2'
'z+1/2, -x+1/2, -y+1/2'
'-z+1/2, -x+1/2, y+1/2'
'-z+1/2, x+1/2, -y+1/2'
'y+1/2, z+1/2, x+1/2'
'-y+1/2, z+1/2, -x+1/2'
'y+1/2, -z+1/2, -x+1/2'
'-y+1/2, -z+1/2, x+1/2'
'-x, -y, -z'
'x, y, -z'
'x, -y, z'
'-x, y, z'
'-z, -x, -y'
'-z, x, y'
'z, x, -y'
'z, -x, y'
'-y, -z, -x'
'y, -z, x'
'-y, z, x'
'y, z, -x'
'-x+1/2, -y+1/2, -z+1/2'
'x+1/2, y+1/2, -z+1/2'
'x+1/2, -y+1/2, z+1/2'
'-x+1/2, y+1/2, z+1/2'
'-z+1/2, -x+1/2, -y+1/2'
'-z+1/2, x+1/2, y+1/2'
'z+1/2, x+1/2, -y+1/2'
'z+1/2, -x+1/2, y+1/2'
'-y+1/2, -z+1/2, -x+1/2'
'y+1/2, -z+1/2, x+1/2'
'-y+1/2, z+1/2, x+1/2'
'y+1/2, z+1/2, -x+1/2'

loop_
_atom_site_label
_atom_site_type_symbol
_atom_site_fract_x
_atom_site_fract_y
_atom_site_fract_z
_atom_site_U_iso_or_equiv
_atom_site_adp_type
_atom_site_occupancy
_atom_site_symmetry_multiplicity
_atom_site_calc_flag
_atom_site_refinement_flags
Sc Sc 0.20097(9) 0.30973(9) 0.5000 0.0083(3) Uani 1 2 d S
Zn1 Zn 0.11725(4) 0.19950(4) 0.34094(4) 0.01536(17) Uani 1 1 d .
Zn2 Zn 0.0000 0.34513(5) 0.40438(5) 0.01026(19) Uani 1 2 d S
Zn3 Zn 0.0000 0.09169(6) 0.23916(9) 0.0283(3) Uani 1 2 d S
Zn4 Zn 0.0000 0.0797(5) 0.0769(5) 0.108(3) Uani 0.303(4) 2 d SP
Zn5 Zn 0.16208(5) 0.16208(5) 0.16208(5) 0.0218(3) Uani 1 3 d S
Zn6 Zn 0.0000 0.18960(8) 0.5000 0.0129(3) Uani 1 4 d S
Zn7 Zn 0.09460(10) 0.5000 0.5000 0.0246(5) Uani 0.879(9) 4 d SP
Mg7 Mg 0.09460(10) 0.5000 0.5000 0.0246(5) Uani 0.121(9) 4 d SP

loop_
_atom_site_aniso_label
_atom_site_aniso_U_11
_atom_site_aniso_U_22
_atom_site_aniso_U_33
_atom_site_aniso_U_23
_atom_site_aniso_U_13
_atom_site_aniso_U_12
Sc 0.0090(6) 0.0087(6) 0.0073(6) 0.000 0.000 0.0010(5)
Zn1 0.0209(3) 0.0135(3) 0.0117(3) -0.0016(2) -0.0039(2) 0.0057(2)
Zn2 0.0114(4) 0.0104(4) 0.0090(4) 0.0021(3) 0.000 0.000
Zn3 0.0126(4) 0.0118(4) 0.0604(7) 0.0109(4) 0.000 0.000
Zn4 0.207(7) 0.053(4) 0.063(4) -0.039(3) 0.000 0.000
Zn5 0.0218(3) 0.0218(3) 0.0218(3) 0.0122(3) 0.0122(3) 0.0122(3)
Zn6 0.0094(5) 0.0102(5) 0.0192(6) 0.000 0.000 0.000
Zn7 0.0134(7) 0.0117(7) 0.0488(11) 0.000 0.000 0.000
Mg7 0.0134(7) 0.0117(7) 0.0488(11) 0.000 0.000 0.000

loop_
_atom_type_symbol
_atom_type_description
_atom_type_scat_dispersion_real
_atom_type_scat_dispersion_imag
_atom_type_scat_source
Mg Mg 0.0486 0.0363 'International Tables Vol C Tables 4.2.6.8 and 6.1.1.4'
Sc Sc 0.2519 0.3716 'International Tables Vol C Tables 4.2.6.8 and 6.1.1.4'
Zn Zn 0.2839 1.4301 'International Tables Vol C Tables 4.2.6.8 and 6.1.1.4'

loop_
_geom_angle_atom_site_label_1
_geom_angle_atom_site_label_2
_geom_angle_atom_site_label_3
_geom_angle
_geom_angle_site_symmetry_1
_geom_angle_site_symmetry_3
Zn1 Sc Zn1 97.94(4) . 26_556
Zn1 Sc Zn3 105.45(3) . 45
Zn1 Sc Zn3 105.45(3) 26_556 45
Zn1 Sc Zn5 153.39(5) . 14
Zn1 Sc Zn5 75.62(3) 26_556 14
Zn3 Sc Zn5 53.67(2) 45 14
Zn1 Sc Zn5 75.62(3) . 37
Zn1 Sc Zn5 153.39(5) 26_556 37
Zn3 Sc Zn5 53.67(2) 45 37
Zn5 Sc Zn5 98.44(6) 14 37
Zn1 Sc Zn1 53.62(2) . 45
Zn1 Sc Zn1 103.21(4) 26_556 45
Zn3 Sc Zn1 52.37(3) 45 45
Zn5 Sc Zn1 102.05(4) 14 45
Zn5 Sc Zn1 51.98(2) 37 45
Zn1 Sc Zn1 103.21(4) . 24
Zn1 Sc Zn1 53.62(2) 26_556 24
Zn3 Sc Zn1 52.37(3) 45 24
Zn5 Sc Zn1 51.98(2) 14 24
Zn5 Sc Zn1 102.05(4) 37 24
Zn1 Sc Zn1 65.99(4) 45 24
Zn1 Sc Zn1 142.61(5) . 19
Zn1 Sc Zn1 53.448(19) 26_556 19
Zn3 Sc Zn1 105.41(3) 45 19
Zn5 Sc Zn1 51.814(19) 14 19
Zn5 Sc Zn1 140.99(5) 37 19
Zn1 Sc Zn1 145.81(3) 45 19
Zn1 Sc Zn1 79.85(3) 24 19
Zn1 Sc Zn1 53.448(19) . 41
Zn1 Sc Zn1 142.61(5) 26_556 41
Zn3 Sc Zn1 105.41(3) 45 41
Zn5 Sc Zn1 140.99(5) 14 41
Zn5 Sc Zn1 51.814(19) 37 41
Zn1 Sc Zn1 79.85(3) 45 41
Zn1 Sc Zn1 145.81(3) 24 41
Zn1 Sc Zn1 134.24(5) 19 41
Zn1 Sc Zn7 105.22(3) . .
Zn1 Sc Zn7 105.22(3) 26_556 .
Zn3 Sc Zn7 132.48(5) 45 .
Zn5 Sc Zn7 101.38(3) 14 .
Zn5 Sc Zn7 101.38(3) 37 .
Zn1 Sc Zn7 146.763(18) 45 .
Zn1 Sc Zn7 146.763(18) 24 .
Zn1 Sc Zn7 67.12(2) 19 .
Zn1 Sc Zn7 67.12(2) 41 .
Zn1 Sc Zn2 53.51(2) . 45
Zn1 Sc Zn2 53.51(2) 26_556 45
Zn3 Sc Zn2 88.88(4) 45 45
Zn5 Sc Zn2 105.27(3) 14 45
Zn5 Sc Zn2 105.27(3) 37 45
Zn1 Sc Zn2 54.07(3) 45 45
Zn1 Sc Zn2 54.07(3) 24 45
Zn1 Sc Zn2 106.79(3) 19 45
Zn1 Sc Zn2 106.79(3) 41 45
Zn7 Sc Zn2 138.64(5) . 45
Zn5 Zn1 Zn3 61.48(3) . .
Zn5 Zn1 Zn1 86.43(2) . 41
Zn3 Zn1 Zn1 124.42(3) . 41
Zn5 Zn1 Zn1 86.43(2) . 45
Zn3 Zn1 Zn1 126.04(3) . 45
Zn1 Zn1 Zn1 92.23(3) 41 45
Zn5 Zn1 Zn2 128.89(3) . 45
Zn3 Zn1 Zn2 104.88(3) . 45
Zn1 Zn1 Zn2 129.92(4) 41 45
Zn1 Zn1 Zn2 61.54(3) 45 45
Zn5 Zn1 Zn2 126.42(3) . .
Zn3 Zn1 Zn2 103.02(3) . .
Zn1 Zn1 Zn2 59.58(2) 41 .
Zn1 Zn1 Zn2 130.64(4) 45 .
Zn2 Zn1 Zn2 104.30(2) 45 .
Zn5 Zn1 Zn6 153.57(4) . .
Zn3 Zn1 Zn6 92.11(3) . .
Zn1 Zn1 Zn6 110.22(4) 41 .
Zn1 Zn1 Zn6 112.30(3) 45 .
Zn2 Zn1 Zn6 55.11(2) 45 .
Zn2 Zn1 Zn6 55.01(3) . .
Zn5 Zn1 Sc 136.59(4) . .
Zn3 Zn1 Sc 161.92(4) . .
Zn1 Zn1 Sc 64.79(3) 41 .
Zn1 Zn1 Sc 64.37(3) 45 .
Zn2 Zn1 Sc 65.40(3) 45 .
Zn2 Zn1 Sc 66.91(3) . .
Zn6 Zn1 Sc 69.82(3) . .
Zn5 Zn1 Sc 63.67(2) . 41
Zn3 Zn1 Sc 63.20(3) . 41
Zn1 Zn1 Sc 62.01(3) 41 41
Zn1 Zn1 Sc 140.22(2) 45 41
Zn2 Zn1 Sc 158.20(3) 45 41
Zn2 Zn1 Sc 63.92(3) . 41
Zn6 Zn1 Sc 105.25(3) . 41
Sc Zn1 Sc 120.16(4) . 41
Zn5 Zn1 Sc 63.41(3) . 45
Zn3 Zn1 Sc 65.14(3) . 45
Zn1 Zn1 Sc 139.83(3) 41 45
Zn1 Zn1 Sc 61.76(3) 45 45
Zn2 Zn1 Sc 66.38(3) 45 45
Zn2 Zn1 Sc 160.40(3) . 45
Zn6 Zn1 Sc 108.02(4) . 45
Sc Zn1 Sc 119.59(4) . 45
Sc Zn1 Sc 118.30(5) 41 45
Zn5 Zn1 Mg7 101.90(3) . 45
Zn3 Zn1 Mg7 50.81(3) . 45
Zn1 Zn1 Mg7 162.59(2) 41 45
Zn1 Zn1 Mg7 103.43(2) 45 45
Zn2 Zn1 Mg7 55.18(3) 45 45
Zn2 Zn1 Mg7 103.68(2) . 45
Zn6 Zn1 Mg7 56.87(3) . 45
Sc Zn1 Mg7 115.18(3) . 45
Sc Zn1 Mg7 107.81(3) 41 45
Sc Zn1 Mg7 56.73(3) 45 45
Zn6 Zn2 Zn6 179.66(4) 41 .
Zn6 Zn2 Zn2 121.25(3) 41 26_556
Zn6 Zn2 Zn2 58.41(2) . 26_556
Zn6 Zn2 Zn1 63.62(2) 41 18_455
Zn6 Zn2 Zn1 116.51(2) . 18_455
Zn2 Zn2 Zn1 122.436(18) 26_556 18_455
Zn6 Zn2 Zn1 63.62(2) 41 41
Zn6 Zn2 Zn1 116.51(2) . 41
Zn2 Zn2 Zn1 122.436(18) 26_556 41
Zn1 Zn2 Zn1 110.44(4) 18_455 41
Zn6 Zn2 Zn1 117.64(3) 41 28
Zn6 Zn2 Zn1 62.61(2) . 28
Zn2 Zn2 Zn1 108.74(2) 26_556 28
Zn1 Zn2 Zn1 58.88(3) 18_455 28
Zn1 Zn2 Zn1 117.30(3) 41 28
Zn6 Zn2 Zn1 117.64(3) 41 .
Zn6 Zn2 Zn1 62.61(2) . .
Zn2 Zn2 Zn1 108.74(2) 26_556 .
Zn1 Zn2 Zn1 117.30(3) 18_455 .
Zn1 Zn2 Zn1 58.88(3) 41 .
Zn1 Zn2 Zn1 72.86(3) 28 .
Zn6 Zn2 Zn7 66.20(3) 41 .
Zn6 Zn2 Zn7 113.52(3) . .
Zn2 Zn2 Zn7 62.214(16) 26_556 .
Zn1 Zn2 Zn7 118.82(3) 18_455 .
Zn1 Zn2 Zn7 74.01(3) 41 .
Zn1 Zn2 Zn7 168.68(3) 28 .
Zn1 Zn2 Zn7 115.65(3) . .
Zn6 Zn2 Mg7 66.20(3) 41 25_566
Zn6 Zn2 Mg7 113.52(3) . 25_566
Zn2 Zn2 Mg7 62.214(16) 26_556 25_566
Zn1 Zn2 Mg7 74.01(3) 18_455 25_566
Zn1 Zn2 Mg7 118.82(3) 41 25_566
Zn1 Zn2 Mg7 115.65(3) 28 25_566
Zn1 Zn2 Mg7 168.68(3) . 25_566
Zn7 Zn2 Mg7 54.92(5) . 25_566
Zn6 Zn2 Zn7 66.20(3) 41 25_566
Zn6 Zn2 Zn7 113.52(3) . 25_566
Zn2 Zn2 Zn7 62.214(16) 26_556 25_566
Zn1 Zn2 Zn7 74.01(3) 18_455 25_566
Zn1 Zn2 Zn7 118.82(3) 41 25_566
Zn1 Zn2 Zn7 115.65(3) 28 25_566
Zn1 Zn2 Zn7 168.68(3) . 25_566
Zn7 Zn2 Zn7 54.92(5) . 25_566
Mg7 Zn2 Zn7 0.00(5) 25_566 25_566
Zn6 Zn2 Sc 70.90(4) 41 41
Zn6 Zn2 Sc 109.44(4) . 41
Zn2 Zn2 Sc 167.85(3) 26_556 41
Zn1 Zn2 Sc 61.09(2) 18_455 41
Zn1 Zn2 Sc 61.09(2) 41 41
Zn1 Zn2 Sc 62.01(3) 28 41
Zn1 Zn2 Sc 62.01(3) . 41
Zn7 Zn2 Sc 127.92(3) . 41
Mg7 Zn2 Sc 127.92(3) 25_566 41
Zn7 Zn2 Sc 127.92(3) 25_566 41
Zn4 Zn3 Zn3 85.77(18) . 2
Zn4 Zn3 Zn1 125.38(12) . .
Zn3 Zn3 Zn1 124.77(2) 2 .
Zn4 Zn3 Zn1 125.38(12) . 28
Zn3 Zn3 Zn1 124.77(2) 2 28
Zn1 Zn3 Zn1 76.68(4) . 28
Zn4 Zn3 Mg7 146.89(19) . 45
Zn3 Zn3 Mg7 61.12(3) 2 45
Zn1 Zn3 Mg7 78.70(4) . 45
Zn1 Zn3 Mg7 78.70(4) 28 45
Zn4 Zn3 Zn7 146.89(19) . 45
Zn3 Zn3 Zn7 61.12(3) 2 45
Zn1 Zn3 Zn7 78.70(4) . 45
Zn1 Zn3 Zn7 78.70(4) 28 45
Mg7 Zn3 Zn7 0.0 45 45
Zn4 Zn3 Zn5 68.17(8) . .
Zn3 Zn3 Zn5 111.41(2) 2 .
Zn1 Zn3 Zn5 59.04(3) . .
Zn1 Zn3 Zn5 121.91(4) 28 .
Mg7 Zn3 Zn5 121.76(3) 45 .
Zn7 Zn3 Zn5 121.76(3) 45 .
Zn4 Zn3 Zn5 68.17(8) . 28
Zn3 Zn3 Zn5 111.41(2) 2 28
Zn1 Zn3 Zn5 121.91(4) . 28
Zn1 Zn3 Zn5 59.04(3) 28 28
Mg7 Zn3 Zn5 121.76(3) 45 28
Zn7 Zn3 Zn5 121.76(3) 45 28
Zn5 Zn3 Zn5 114.44(4) . 28
Zn4 Zn3 Zn4 33.74(18) . 30
Zn3 Zn3 Zn4 62.62(8) 2 30
Zn1 Zn3 Zn4 158.79(10) . 30
Zn1 Zn3 Zn4 116.98(12) 28 30
Mg7 Zn3 Zn4 118.57(7) 45 30
Zn7 Zn3 Zn4 118.57(7) 45 30
Zn5 Zn3 Zn4 99.93(11) . 30
Zn5 Zn3 Zn4 61.56(12) 28 30
Zn4 Zn3 Zn4 33.74(18) . 5
Zn3 Zn3 Zn4 62.62(8) 2 5
Zn1 Zn3 Zn4 116.98(12) . 5
Zn1 Zn3 Zn4 158.79(10) 28 5
Mg7 Zn3 Zn4 118.57(7) 45 5
Zn7 Zn3 Zn4 118.57(7) 45 5
Zn5 Zn3 Zn4 61.56(12) . 5
Zn5 Zn3 Zn4 99.93(11) 28 5
Zn4 Zn3 Zn4 45.4(2) 30 5
Zn4 Zn3 Sc 80.96(18) . 41
Zn3 Zn3 Sc 166.73(3) 2 41
Zn1 Zn3 Sc 64.44(3) . 41
Zn1 Zn3 Sc 64.44(3) 28 41
Mg7 Zn3 Sc 132.15(5) 45 41
Zn7 Zn3 Sc 132.15(5) 45 41
Zn5 Zn3 Sc 63.44(2) . 41
Zn5 Zn3 Sc 63.44(2) 28 41
Zn4 Zn3 Sc 105.31(8) 30 41
Zn4 Zn3 Sc 105.31(8) 5 41
Zn4 Zn3 Sc 103.95(9) . 23_455
Zn3 Zn3 Sc 65.312(18) 2 23_455
Zn1 Zn3 Sc 128.98(5) . 23_455
Zn1 Zn3 Sc 63.50(2) 28 23_455
Mg7 Zn3 Sc 63.86(3) 45 23_455
Zn7 Zn3 Sc 63.86(3) 45 23_455
Zn5 Zn3 Sc 171.97(6) . 23_455
Zn5 Zn3 Sc 62.151(19) 28 23_455
Zn4 Zn3 Sc 72.04(10) 30 23_455
Zn4 Zn3 Sc 111.12(12) 5 23_455
Sc Zn3 Sc 117.98(2) 41 23_455
Zn4 Zn4 Zn4 60.0 30 10
Zn4 Zn4 Zn4 87.9(7) 30 5
Zn4 Zn4 Zn4 119.92(5) 10 5
Zn4 Zn4 Zn4 119.92(5) 30 9
Zn4 Zn4 Zn4 92.0(6) 10 9
Zn4 Zn4 Zn4 60.0 5 9
Zn4 Zn4 Zn4 91.4(5) 30 26
Zn4 Zn4 Zn4 46.0(3) 10 26
Zn4 Zn4 Zn4 91.4(5) 5 26
Zn4 Zn4 Zn4 46.0(3) 9 26
Zn4 Zn4 Zn4 44.0(3) 30 2
Zn4 Zn4 Zn4 88.6(5) 10 2
Zn4 Zn4 Zn4 44.0(3) 5 2
Zn4 Zn4 Zn4 88.6(5) 9 2
Zn4 Zn4 Zn4 90.0 26 2
Zn4 Zn4 Zn3 91.6(6) 30 .
Zn4 Zn4 Zn3 134.0(3) 10 .
Zn4 Zn4 Zn3 91.6(6) 5 .
Zn4 Zn4 Zn3 134.0(3) 9 .
Zn4 Zn4 Zn3 175.77(18) 26 .
Zn4 Zn4 Zn3 94.23(18) 2 .
Zn4 Zn4 Zn4 30.04(3) 30 33
Zn4 Zn4 Zn4 53.3(5) 10 33
Zn4 Zn4 Zn4 73.214(5) 5 33
Zn4 Zn4 Zn4 90.0 9 33
Zn4 Zn4 Zn4 66.36(15) 26 33
Zn4 Zn4 Zn4 35.269(3) 2 33
Zn3 Zn4 Zn4 117.4(3) . 33
Zn4 Zn4 Zn4 56.2(5) 30 29
Zn4 Zn4 Zn4 30.04(3) 10 29
Zn4 Zn4 Zn4 90.0 5 29
Zn4 Zn4 Zn4 73.214(4) 9 29
Zn4 Zn4 Zn4 35.269(3) 26 29
Zn4 Zn4 Zn4 65.45(14) 2 29
Zn3 Zn4 Zn4 147.66(11) . 29
Zn4 Zn4 Zn4 33.572(9) 33 29
Zn4 Zn4 Zn4 73.214(5) 30 34
Zn4 Zn4 Zn4 90.0 10 34
Zn4 Zn4 Zn4 30.04(3) 5 34
Zn4 Zn4 Zn4 53.3(5) 9 34
Zn4 Zn4 Zn4 66.36(15) 26 34
Zn4 Zn4 Zn4 35.269(3) 2 34
Zn3 Zn4 Zn4 117.4(3) . 34
Zn4 Zn4 Zn4 49.1(3) 33 34
Zn4 Zn4 Zn4 60.0 29 34
Zn4 Zn4 Zn4 90.0 30 6
Zn4 Zn4 Zn4 73.214(5) 10 6
Zn4 Zn4 Zn4 56.2(5) 5 6
Zn4 Zn4 Zn4 30.04(3) 9 6
Zn4 Zn4 Zn4 35.269(3) 26 6
Zn4 Zn4 Zn4 65.45(14) 2 6
Zn3 Zn4 Zn4 147.66(11) . 6
Zn4 Zn4 Zn4 60.0 33 6
Zn4 Zn4 Zn4 47.3(3) 29 6
Zn4 Zn4 Zn4 33.572(9) 34 6
Zn4 Zn4 Zn3 154.7(7) 30 9
Zn4 Zn4 Zn3 94.8(7) 10 9
Zn4 Zn4 Zn3 105.4(4) 5 9
Zn4 Zn4 Zn3 54.6(5) 9 9
Zn4 Zn4 Zn3 67.31(12) 26 9
Zn4 Zn4 Zn3 143.11(8) 2 9
Zn3 Zn4 Zn3 109.01(17) . 9
Zn4 Zn4 Zn3 133.6(2) 33 9
Zn4 Zn4 Zn3 101.64(16) 29 9
Zn4 Zn4 Zn3 107.89(8) 34 9
Zn4 Zn4 Zn3 80.4(2) 6 9
Zn1 Zn5 Zn1 94.87(4) 5 .
Zn1 Zn5 Zn1 94.87(4) 5 9
Zn1 Zn5 Zn1 94.87(4) . 9
Zn1 Zn5 Zn3 127.56(2) 5 9
Zn1 Zn5 Zn3 129.25(2) . 9
Zn1 Zn5 Zn3 59.48(3) 9 9
Zn1 Zn5 Zn3 129.25(2) 5 .
Zn1 Zn5 Zn3 59.48(3) . .
Zn1 Zn5 Zn3 127.56(2) 9 .
Zn3 Zn5 Zn3 100.09(4) 9 .
Zn1 Zn5 Zn3 59.48(3) 5 5
Zn1 Zn5 Zn3 127.56(2) . 5
Zn1 Zn5 Zn3 129.25(2) 9 5
Zn3 Zn5 Zn3 100.09(4) 9 5
Zn3 Zn5 Zn3 100.09(4) . 5
Zn1 Zn5 Zn4 116.72(17) 5 9
Zn1 Zn5 Zn4 138.93(11) . 9
Zn1 Zn5 Zn4 107.00(12) 9 9
Zn3 Zn5 Zn4 48.78(15) 9 9
Zn3 Zn5 Zn4 79.80(10) . 9
Zn3 Zn5 Zn4 60.84(18) 5 9
Zn1 Zn5 Zn4 138.93(11) 5 .
Zn1 Zn5 Zn4 107.00(12) . .
Zn1 Zn5 Zn4 116.72(17) 9 .
Zn3 Zn5 Zn4 60.84(18) 9 .
Zn3 Zn5 Zn4 48.78(15) . .
Zn3 Zn5 Zn4 79.80(10) 5 .
Zn4 Zn5 Zn4 32.03(13) 9 .
Zn1 Zn5 Zn4 107.00(12) 5 5
Zn1 Zn5 Zn4 116.72(17) . 5
Zn1 Zn5 Zn4 138.93(11) 9 5
Zn3 Zn5 Zn4 79.80(10) 9 5
Zn3 Zn5 Zn4 60.84(18) . 5
Zn3 Zn5 Zn4 48.78(15) 5 5
Zn4 Zn5 Zn4 32.03(13) 9 5
Zn4 Zn5 Zn4 32.03(13) . 5
Zn1 Zn5 Sc 64.35(3) 5 45
Zn1 Zn5 Sc 64.77(2) . 45
Zn1 Zn5 Sc 147.79(5) 9 45
Zn3 Zn5 Sc 152.71(6) 9 45
Zn3 Zn5 Sc 65.07(3) . 45
Zn3 Zn5 Sc 62.89(3) 5 45
Zn4 Zn5 Sc 104.44(14) 9 45
Zn4 Zn5 Sc 93.84(18) . 45
Zn4 Zn5 Sc 72.97(10) 5 45
Zn1 Zn5 Sc 64.77(2) 5 37
Zn1 Zn5 Sc 147.79(5) . 37
Zn1 Zn5 Sc 64.35(3) 9 37
Zn3 Zn5 Sc 62.89(3) 9 37
Zn3 Zn5 Sc 152.71(6) . 37
Zn3 Zn5 Sc 65.07(3) 5 37
Zn4 Zn5 Sc 72.97(10) 9 37
Zn4 Zn5 Sc 104.44(14) . 37
Zn4 Zn5 Sc 93.84(18) 5 37
Sc Zn5 Sc 119.993(1) 45 37
Zn1 Zn5 Sc 147.79(5) 5 41
Zn1 Zn5 Sc 64.35(3) . 41
Zn1 Zn5 Sc 64.77(2) 9 41
Zn3 Zn5 Sc 65.07(3) 9 41
Zn3 Zn5 Sc 62.89(3) . 41
Zn3 Zn5 Sc 152.71(6) 5 41
Zn4 Zn5 Sc 93.84(18) 9 41
Zn4 Zn5 Sc 72.97(10) . 41
Zn4 Zn5 Sc 104.44(14) 5 41
Sc Zn5 Sc 119.993(1) 45 41
Sc Zn5 Sc 119.993(1) 37 41
Zn2 Zn6 Zn2 117.50(6) 46_455 45
Zn2 Zn6 Zn2 116.23(2) 46_455 26_556
Zn2 Zn6 Zn2 116.23(2) 45 26_556
Zn2 Zn6 Zn2 116.23(2) 46_455 .
Zn2 Zn6 Zn2 116.23(2) 45 .
Zn2 Zn6 Zn2 63.17(4) 26_556 .
Zn2 Zn6 Zn1 122.18(3) 46_455 26_556
Zn2 Zn6 Zn1 61.270(15) 45 26_556
Zn2 Zn6 Zn1 62.38(2) 26_556 26_556
Zn2 Zn6 Zn1 112.24(4) . 26_556
Zn2 Zn6 Zn1 61.270(15) 46_455 3_556
Zn2 Zn6 Zn1 122.18(3) 45 3_556
Zn2 Zn6 Zn1 62.38(2) 26_556 3_556
Zn2 Zn6 Zn1 112.24(4) . 3_556
Zn1 Zn6 Zn1 72.68(2) 26_556 3_556
Zn2 Zn6 Zn1 61.270(15) 46_455 28
Zn2 Zn6 Zn1 122.18(3) 45 28
Zn2 Zn6 Zn1 112.24(4) 26_556 28
Zn2 Zn6 Zn1 62.38(2) . 28
Zn1 Zn6 Zn1 174.27(5) 26_556 28
Zn1 Zn6 Zn1 107.02(3) 3_556 28
Zn2 Zn6 Zn1 122.18(3) 46_455 .
Zn2 Zn6 Zn1 61.270(15) 45 .
Zn2 Zn6 Zn1 112.24(4) 26_556 .
Zn2 Zn6 Zn1 62.38(2) . .
Zn1 Zn6 Zn1 107.02(3) 26_556 .
Zn1 Zn6 Zn1 174.27(5) 3_556 .
Zn1 Zn6 Zn1 72.68(2) 28 .
Zn2 Zn6 Mg7 62.34(3) 46_455 45
Zn2 Zn6 Mg7 62.34(3) 45 45
Zn2 Zn6 Mg7 174.93(4) 26_556 45
Zn2 Zn6 Mg7 121.90(3) . 45
Zn1 Zn6 Mg7 113.81(4) 26_556 45
Zn1 Zn6 Mg7 113.81(4) 3_556 45
Zn1 Zn6 Mg7 71.69(3) 28 45
Zn1 Zn6 Mg7 71.69(3) . 45
Zn2 Zn6 Zn7 62.34(3) 46_455 45
Zn2 Zn6 Zn7 62.34(3) 45 45
Zn2 Zn6 Zn7 174.93(4) 26_556 45
Zn2 Zn6 Zn7 121.90(3) . 45
Zn1 Zn6 Zn7 113.81(4) 26_556 45
Zn1 Zn6 Zn7 113.81(4) 3_556 45
Zn1 Zn6 Zn7 71.69(3) 28 45
Zn1 Zn6 Zn7 71.69(3) . 45
Mg7 Zn6 Zn7 0.0 45 45
Zn2 Zn6 Mg7 62.34(3) 46_455 21_445
Zn2 Zn6 Mg7 62.34(3) 45 21_445
Zn2 Zn6 Mg7 121.90(3) 26_556 21_445
Zn2 Zn6 Mg7 174.93(4) . 21_445
Zn1 Zn6 Mg7 71.69(3) 26_556 21_445
Zn1 Zn6 Mg7 71.69(3) 3_556 21_445
Zn1 Zn6 Mg7 113.81(4) 28 21_445
Zn1 Zn6 Mg7 113.81(4) . 21_445
Mg7 Zn6 Mg7 53.03(5) 45 21_445
Zn7 Zn6 Mg7 53.03(5) 45 21_445
Zn2 Zn6 Zn7 62.34(3) 46_455 21_445
Zn2 Zn6 Zn7 62.34(3) 45 21_445
Zn2 Zn6 Zn7 121.90(3) 26_556 21_445
Zn2 Zn6 Zn7 174.93(4) . 21_445
Zn1 Zn6 Zn7 71.69(3) 26_556 21_445
Zn1 Zn6 Zn7 71.69(3) 3_556 21_445
Zn1 Zn6 Zn7 113.81(4) 28 21_445
Zn1 Zn6 Zn7 113.81(4) . 21_445
Mg7 Zn6 Zn7 53.03(5) 45 21_445
Zn7 Zn6 Zn7 53.03(5) 45 21_445
Mg7 Zn6 Zn7 0.0 21_445 21_445
Mg7 Zn7 Zn7 0.0 25_566 25_566
Mg7 Zn7 Zn3 151.12(3) 25_566 42
Zn7 Zn7 Zn3 151.12(3) 25_566 42
Mg7 Zn7 Zn3 151.12(3) 25_566 41
Zn7 Zn7 Zn3 151.12(3) 25_566 41
Zn3 Zn7 Zn3 57.76(5) 42 41
Mg7 Zn7 Zn2 62.54(3) 25_566 .
Zn7 Zn7 Zn2 62.54(3) 25_566 .
Zn3 Zn7 Zn2 128.97(3) 42 .
Zn3 Zn7 Zn2 100.29(2) 41 .
Mg7 Zn7 Zn2 62.54(3) 25_566 26_556
Zn7 Zn7 Zn2 62.54(3) 25_566 26_556
Zn3 Zn7 Zn2 100.29(2) 42 26_556
Zn3 Zn7 Zn2 128.97(3) 41 26_556
Zn2 Zn7 Zn2 55.57(3) . 26_556
Mg7 Zn7 Zn2 62.54(3) 25_566 25_566
Zn7 Zn7 Zn2 62.54(3) 25_566 25_566
Zn3 Zn7 Zn2 100.29(2) 42 25_566
Zn3 Zn7 Zn2 128.97(3) 41 25_566
Zn2 Zn7 Zn2 125.08(5) . 25_566
Zn2 Zn7 Zn2 98.05(4) 26_556 25_566
Mg7 Zn7 Zn2 62.54(3) 25_566 2_565
Zn7 Zn7 Zn2 62.54(3) 25_566 2_565
Zn3 Zn7 Zn2 128.97(3) 42 2_565
Zn3 Zn7 Zn2 100.29(2) 41 2_565
Zn2 Zn7 Zn2 98.05(4) . 2_565
Zn2 Zn7 Zn2 125.08(5) 26_556 2_565
Zn2 Zn7 Zn2 55.57(3) 25_566 2_565
Mg7 Zn7 Zn6 63.48(3) 25_566 41
Zn7 Zn7 Zn6 63.48(3) 25_566 41
Zn3 Zn7 Zn6 145.40(5) 42 41
Zn3 Zn7 Zn6 87.64(3) 41 41
Zn2 Zn7 Zn6 51.464(19) . 41
Zn2 Zn7 Zn6 102.20(3) 26_556 41
Zn2 Zn7 Zn6 102.20(3) 25_566 41
Zn2 Zn7 Zn6 51.464(19) 2_565 41
Mg7 Zn7 Zn6 63.48(3) 25_566 17_455
Zn7 Zn7 Zn6 63.48(3) 25_566 17_455
Zn3 Zn7 Zn6 87.64(3) 42 17_455
Zn3 Zn7 Zn6 145.40(5) 41 17_455
Zn2 Zn7 Zn6 102.20(3) . 17_455
Zn2 Zn7 Zn6 51.464(19) 26_556 17_455
Zn2 Zn7 Zn6 51.464(19) 25_566 17_455
Zn2 Zn7 Zn6 102.20(3) 2_565 17_455
Zn6 Zn7 Zn6 126.97(5) 41 17_455
Mg7 Zn7 Sc 119.21(3) 25_566 27_565
Zn7 Zn7 Sc 119.21(3) 25_566 27_565
Zn3 Zn7 Sc 64.70(3) 42 27_565
Zn3 Zn7 Sc 64.70(3) 41 27_565
Zn2 Zn7 Sc 152.134(15) . 27_565
Zn2 Zn7 Sc 152.134(15) 26_556 27_565
Zn2 Zn7 Sc 64.28(2) 25_566 27_565
Zn2 Zn7 Sc 64.28(2) 2_565 27_565
Zn6 Zn7 Sc 102.583(10) 41 27_565
Zn6 Zn7 Sc 102.583(10) 17_455 27_565
Mg7 Zn7 Sc 119.21(3) 25_566 .
Zn7 Zn7 Sc 119.21(3) 25_566 .
Zn3 Zn7 Sc 64.70(3) 42 .
Zn3 Zn7 Sc 64.70(3) 41 .
Zn2 Zn7 Sc 64.28(2) . .
Zn2 Zn7 Sc 64.28(2) 26_556 .
Zn2 Zn7 Sc 152.134(15) 25_566 .
Zn2 Zn7 Sc 152.134(15) 2_565 .
Zn6 Zn7 Sc 102.583(10) 41 .
Zn6 Zn7 Sc 102.583(10) 17_455 .
Sc Zn7 Sc 121.59(6) 27_565 .

loop_
_geom_bond_atom_site_label_1
_geom_bond_atom_site_label_2
_geom_bond_distance
_geom_bond_site_symmetry_2
Sc Zn1 2.9231(10) .
Sc Zn1 2.9231(10) 26_556
Sc Zn3 2.9531(15) 45
Sc Zn5 2.9675(9) 14
Sc Zn5 2.9675(9) 37
Sc Zn1 2.9847(12) 45
Sc Zn1 2.9847(12) 24
Sc Zn1 3.0018(8) 19
Sc Zn1 3.0018(8) 41
Sc Zn7 3.0219(14) .
Sc Zn2 3.0361(14) 45
Zn1 Zn5 2.6082(9) .
Zn1 Zn3 2.6203(11) .
Zn1 Zn1 2.6653(9) 41
Zn1 Zn1 2.6653(9) 45
Zn1 Zn2 2.6848(8) 45
Zn1 Zn2 2.7370(9) .
Zn1 Zn6 2.7428(7) .
Zn1 Sc 2.9847(12) 41
Zn1 Sc 3.0018(8) 45
Zn1 Mg7 3.3300(8) 45
Zn2 Zn6 2.5114(10) 41
Zn2 Zn6 2.5309(13) .
Zn2 Zn2 2.6513(15) 26_556
Zn2 Zn1 2.6848(8) 18_455
Zn2 Zn1 2.6848(8) 41
Zn2 Zn1 2.7370(9) 28
Zn2 Zn7 2.8437(10) .
Zn2 Mg7 2.8437(10) 25_566
Zn2 Zn7 2.8437(10) 25_566
Zn2 Sc 3.0361(14) 41
Zn3 Zn4 2.255(7) .
Zn3 Zn3 2.5423(18) 2
Zn3 Zn1 2.6203(11) 28
Zn3 Mg7 2.6319(17) 45
Zn3 Zn7 2.6319(17) 45
Zn3 Zn5 2.6726(9) .
Zn3 Zn5 2.6726(9) 28
Zn3 Zn4 2.764(7) 30
Zn3 Zn4 2.764(7) 5
Zn3 Sc 2.9531(15) 41
Zn3 Sc 3.0434(12) 23_455
Zn4 Zn4 1.536(5) 30
Zn4 Zn4 1.536(5) 10
Zn4 Zn4 1.536(5) 5
Zn4 Zn4 1.536(5) 9
Zn4 Zn4 2.133(14) 26
Zn4 Zn4 2.209(13) 2
Zn4 Zn4 2.659(8) 33
Zn4 Zn4 2.659(8) 29
Zn4 Zn4 2.659(8) 34
Zn4 Zn4 2.659(8) 6
Zn4 Zn3 2.764(7) 9
Zn5 Zn1 2.6082(9) 5
Zn5 Zn1 2.6082(9) 9
Zn5 Zn3 2.6726(9) 9
Zn5 Zn3 2.6726(9) 5
Zn5 Zn4 2.783(3) 9
Zn5 Zn4 2.783(3) 5
Zn5 Sc 2.9675(9) 45
Zn5 Sc 2.9675(9) 37
Zn5 Sc 2.9675(9) 41
Zn6 Zn2 2.5114(10) 46_455
Zn6 Zn2 2.5114(10) 45
Zn6 Zn2 2.5309(13) 26_556
Zn6 Zn1 2.7428(7) 26_556
Zn6 Zn1 2.7428(7) 3_556
Zn6 Zn1 2.7428(7) 28
Zn6 Mg7 2.9374(13) 45
Zn6 Zn7 2.9374(13) 45
Zn6 Mg7 2.9374(13) 21_445
Zn6 Zn7 2.9374(13) 21_445
Zn7 Mg7 2.623(3) 25_566
Zn7 Zn7 2.623(3) 25_566
Zn7 Zn3 2.6319(17) 42
Zn7 Zn3 2.6319(17) 41
Zn7 Zn2 2.8437(10) 26_556
Zn7 Zn2 2.8437(10) 25_566
Zn7 Zn2 2.8437(10) 2_565
Zn7 Zn6 2.9374(13) 41
Zn7 Zn6 2.9374(13) 17_455
Zn7 Sc 3.0219(14) 27_565
